data_8102869
loop_
_publ_author_name
'Qin Huang'
'Li-Hong Diao'
'Xian-Hong Yin'

_publ_section_title
;
 Crystal structure of bis(2,2'-bipyridine)formatocopper(II)
 tetrachlorate, [Cu(C10H8N2)2(CHO2)][ClO4]
;
_journal_issue 4
_journal_name_full 'Zeitschrift f\"ur Kristallographie - New Crystal Structures'
_journal_page_first 735
_journal_volume 225
_journal_year 2010
_chemical_formula_sum 'C21 H17 Cl Cu N4 O6'
_chemical_formula_weight 520.38
_space_group_IT_number 14
_symmetry_cell_setting monoclinic
_symmetry_space_group_name_Hall '-P 2ybc'
_symmetry_space_group_name_H-M 'P 1 21/c 1'
_atom_sites_solution_hydrogens geom
_atom_sites_solution_primary direct
_atom_sites_solution_secondary difmap
_audit_creation_method SHELXL-97
_audit_update_record
;
2010-05-20 # Formatted by publCIF
;
_cell_angle_alpha 90.00
_cell_angle_beta 96.732(16)
_cell_angle_gamma 90.00
_cell_formula_units_Z 4
_cell_length_a 7.248(9)
_cell_length_b 10.605(13)
_cell_length_c 28.22(4)
_cell_measurement_reflns_used 1920
_cell_measurement_temperature 293(2)
_cell_measurement_theta_max 20.65
_cell_measurement_theta_min 2.41
_cell_volume 2154(5)
_computing_cell_refinement 'Bruker SMART'
_computing_data_collection 'Bruker SMART'
_computing_data_reduction 'Bruker SAINT'
_computing_molecular_graphics 'Bruker SHELXTL'
_computing_publication_material 'Bruker SHELXTL'
_computing_structure_refinement 'SHELXL-97 (Sheldrick, 1997)'
_computing_structure_solution 'SHELXS-97 (Sheldrick, 1990)'
_diffrn_ambient_temperature 293(2)
_diffrn_measured_fraction_theta_full 0.995
_diffrn_measured_fraction_theta_max 0.995
_diffrn_measurement_device_type 'CCD area detector'
_diffrn_measurement_method 'phi and omega scans'
_diffrn_radiation_monochromator graphite
_diffrn_radiation_source 'fine-focus sealed tube'
_diffrn_radiation_type MoK\a
_diffrn_radiation_wavelength 0.71073
_diffrn_reflns_av_R_equivalents 0.0455
_diffrn_reflns_av_sigmaI/netI 0.0546
_diffrn_reflns_limit_h_max 8
_diffrn_reflns_limit_h_min -7
_diffrn_reflns_limit_k_max 12
_diffrn_reflns_limit_k_min -11
_diffrn_reflns_limit_l_max 33
_diffrn_reflns_limit_l_min -33
_diffrn_reflns_number 11351
_diffrn_reflns_theta_full 25.01
_diffrn_reflns_theta_max 25.01
_diffrn_reflns_theta_min 2.05
_exptl_absorpt_coefficient_mu 1.185
_exptl_absorpt_correction_T_max 0.7975
_exptl_absorpt_correction_T_min 0.7805
_exptl_absorpt_correction_type multi-scan
_exptl_absorpt_process_details sadabs
_exptl_crystal_colour blue
_exptl_crystal_density_diffrn 1.604
_exptl_crystal_density_method 'not measured'
_exptl_crystal_description block
_exptl_crystal_F_000 1060
_exptl_crystal_size_max 0.22
_exptl_crystal_size_mid 0.20
_exptl_crystal_size_min 0.20
_refine_diff_density_max 0.687
_refine_diff_density_min -0.479
_refine_diff_density_rms 0.081
_refine_ls_extinction_coef 0.0051(10)
_refine_ls_extinction_expression Fc^*^=kFc[1+0.001xFc^2^\l^3^/sin(2\q)]^-1/4^
_refine_ls_extinction_method SHELXL
_refine_ls_goodness_of_fit_ref 1.009
_refine_ls_hydrogen_treatment constr
_refine_ls_matrix_type full
_refine_ls_number_parameters 299
_refine_ls_number_reflns 3789
_refine_ls_number_restraints 0
_refine_ls_restrained_S_all 1.009
_refine_ls_R_factor_all 0.0770
_refine_ls_R_factor_gt 0.0547
_refine_ls_shift/su_max 0.001
_refine_ls_shift/su_mean 0.000
_refine_ls_structure_factor_coef Fsqd
_refine_ls_weighting_details 'calc w=1/[\s^2^(Fo^2^)+(0.0940P)^2^+0.0000P] where P=(Fo^2^+2Fc^2^)/3'
_refine_ls_weighting_scheme calc
_refine_ls_wR_factor_gt 0.1457
_refine_ls_wR_factor_ref 0.1568
_reflns_number_gt 2638
_reflns_number_total 3789
_reflns_threshold_expression >2sigma(I)
_cod_data_source_file 1267-3223.cff
_cod_data_source_block yue
_cod_depositor_comments
;
The following automatic conversions were performed:
'_symmetry_cell_setting' value 'Monoclinic' changed to 'monoclinic'
according to '/home/saulius/struct/CIF-dictionaries/cif_core.dic'
dictionary named 'cif_core.dic' version 2.4.1 from 2010-06-29.

Automatic conversion script
Id: cif_fix_enum 1555 2011-01-17 13:19:09Z saulius 
;
_cod_original_sg_symbol_H-M P2(1)/c
_cod_database_code 8102869

loop_
_symmetry_equiv_pos_as_xyz
'x, y, z'
'-x, y+1/2, -z+1/2'
'-x, -y, -z'
'x, -y-1/2, z-1/2'

loop_
_atom_site_label
_atom_site_type_symbol
_atom_site_fract_x
_atom_site_fract_y
_atom_site_fract_z
_atom_site_U_iso_or_equiv
_atom_site_adp_type
_atom_site_occupancy
_atom_site_symmetry_multiplicity
_atom_site_calc_flag
_atom_site_refinement_flags
_atom_site_disorder_assembly
_atom_site_disorder_group
Cu1 Cu 1.06077(7) 0.77752(5) 0.429676(17) 0.0500(2) Uani 1 1 d . . .
N1 N 1.1826(5) 0.7997(3) 0.37044(12) 0.0533(9) Uani 1 1 d . . .
N2 N 0.8844(5) 0.9174(3) 0.39341(12) 0.0530(9) Uani 1 1 d . . .
N3 N 0.9099(5) 0.6191(3) 0.40676(12) 0.0526(9) Uani 1 1 d . . .
N4 N 0.9389(5) 0.7402(3) 0.48782(12) 0.0473(8) Uani 1 1 d . . .
O1 O 0.2150(11) 0.2348(5) 0.24777(17) 0.156(2) Uani 1 1 d . . .
O2 O 0.2671(9) 0.2246(5) 0.32977(16) 0.140(2) Uani 1 1 d . . .
O3 O 0.3220(17) 0.3946(10) 0.2904(3) 0.301(7) Uani 1 1 d . . .
O4 O 0.0526(12) 0.3376(13) 0.2951(3) 0.300(6) Uani 1 1 d . . .
O5 O 1.2591(6) 0.8995(4) 0.46852(14) 0.0999(14) Uani 1 1 d . . .
O6 O 1.3748(7) 0.7127(4) 0.47329(15) 0.1053(15) Uani 1 1 d . . .
C1 C 1.3325(8) 0.7368(5) 0.36096(18) 0.0739(14) Uani 1 1 d . . .
H1 H 1.3817 0.6755 0.3824 0.089 Uiso 1 1 calc R . .
C2 C 1.4165(7) 0.7586(6) 0.32124(18) 0.0814(17) Uani 1 1 d . . .
H2 H 1.5178 0.7102 0.3149 0.098 Uiso 1 1 calc R . .
C3 C 1.3512(8) 0.8517(6) 0.29080(17) 0.0811(16) Uani 1 1 d . . .
H3 H 1.4115 0.8709 0.2644 0.097 Uiso 1 1 calc R . .
C4 C 1.1951(7) 0.9173(5) 0.29941(15) 0.0682(13) Uani 1 1 d . . .
H4 H 1.1469 0.9799 0.2784 0.082 Uiso 1 1 calc R . .
C5 C 1.1102(6) 0.8894(4) 0.33967(13) 0.0477(10) Uani 1 1 d . . .
C6 C 0.9381(6) 0.9501(4) 0.35089(14) 0.0529(11) Uani 1 1 d . . .
C7 C 0.8359(8) 1.0315(5) 0.32050(17) 0.0733(14) Uani 1 1 d . . .
H7 H 0.8743 1.0516 0.2911 0.088 Uiso 1 1 calc R . .
C8 C 0.6772(8) 1.0827(6) 0.3339(2) 0.0839(16) Uani 1 1 d . . .
H8 H 0.6079 1.1395 0.3140 0.101 Uiso 1 1 calc R . .
C9 C 0.6209(7) 1.0500(6) 0.3766(2) 0.0822(16) Uani 1 1 d . . .
H9 H 0.5119 1.0829 0.3860 0.099 Uiso 1 1 calc R . .
C10 C 0.7280(7) 0.9679(5) 0.40545(18) 0.0662(13) Uani 1 1 d . . .
H10 H 0.6899 0.9464 0.4347 0.079 Uiso 1 1 calc R . .
C11 C 0.8849(7) 0.5684(5) 0.36282(15) 0.0684(13) Uani 1 1 d . . .
H11 H 0.9499 0.6031 0.3395 0.082 Uiso 1 1 calc R . .
C12 C 0.7705(7) 0.4697(6) 0.35055(18) 0.0785(16) Uani 1 1 d . . .
H12 H 0.7565 0.4388 0.3195 0.094 Uiso 1 1 calc R . .
C13 C 0.6752(7) 0.4159(5) 0.38500(19) 0.0781(15) Uani 1 1 d . . .
H13 H 0.5971 0.3473 0.3777 0.094 Uiso 1 1 calc R . .
C14 C 0.6983(6) 0.4661(4) 0.43073(16) 0.0594(12) Uani 1 1 d . . .
H14 H 0.6360 0.4318 0.4547 0.071 Uiso 1 1 calc R . .
C15 C 0.8142(5) 0.5668(4) 0.43972(14) 0.0471(10) Uani 1 1 d . . .
C16 C 0.8435(5) 0.6318(4) 0.48680(13) 0.0423(9) Uani 1 1 d . . .
C17 C 0.7765(6) 0.5847(4) 0.52744(15) 0.0537(11) Uani 1 1 d . . .
H17 H 0.7142 0.5080 0.5266 0.064 Uiso 1 1 calc R . .
C18 C 0.8037(6) 0.6534(5) 0.56888(15) 0.0602(12) Uani 1 1 d . . .
H18 H 0.7607 0.6235 0.5966 0.072 Uiso 1 1 calc R . .
C19 C 0.8959(7) 0.7676(5) 0.56899(16) 0.0653(13) Uani 1 1 d . . .
H19 H 0.9129 0.8166 0.5965 0.078 Uiso 1 1 calc R . .
C20 C 0.9610(6) 0.8069(4) 0.52840(16) 0.0600(12) Uani 1 1 d . . .
H20 H 1.0236 0.8835 0.5287 0.072 Uiso 1 1 calc R . .
C21 C 1.3814(7) 0.8242(6) 0.48247(17) 0.0669(13) Uani 1 1 d . . .
H21 H 1.4859 0.8544 0.5013 0.080 Uiso 1 1 calc R . .
Cl1 Cl 0.21542(17) 0.29740(12) 0.28983(4) 0.0623(4) Uani 1 1 d . . .

loop_
_atom_site_aniso_label
_atom_site_aniso_U_11
_atom_site_aniso_U_22
_atom_site_aniso_U_33
_atom_site_aniso_U_23
_atom_site_aniso_U_13
_atom_site_aniso_U_12
Cu1 0.0489(4) 0.0547(4) 0.0467(3) 0.0043(2) 0.0066(2) -0.0024(2)
N1 0.051(2) 0.061(2) 0.050(2) 0.0062(17) 0.0113(17) 0.0030(17)
N2 0.045(2) 0.060(2) 0.053(2) -0.0053(17) 0.0001(16) -0.0070(17)
N3 0.050(2) 0.063(2) 0.0452(19) 0.0009(17) 0.0088(16) 0.0035(17)
N4 0.044(2) 0.051(2) 0.0464(19) -0.0025(15) 0.0037(16) -0.0025(16)
O1 0.239(8) 0.161(5) 0.071(3) -0.031(3) 0.035(4) 0.008(4)
O2 0.200(6) 0.145(5) 0.072(3) 0.017(3) 0.008(3) 0.060(4)
O3 0.455(16) 0.298(11) 0.147(6) 0.011(7) 0.029(8) -0.243(12)
O4 0.166(7) 0.567(18) 0.163(6) -0.010(9) 0.007(5) 0.213(10)
O5 0.109(3) 0.103(3) 0.093(3) 0.029(2) 0.033(2) 0.042(3)
O6 0.149(4) 0.081(3) 0.091(3) -0.002(2) 0.032(3) -0.031(3)
C1 0.071(4) 0.086(4) 0.066(3) 0.008(3) 0.012(3) 0.017(3)
C2 0.057(3) 0.121(5) 0.070(4) -0.006(3) 0.022(3) 0.008(3)
C3 0.069(4) 0.125(5) 0.051(3) 0.001(3) 0.016(3) -0.010(3)
C4 0.078(4) 0.078(4) 0.048(3) 0.007(2) 0.002(2) -0.005(3)
C5 0.042(2) 0.057(3) 0.042(2) -0.0029(19) -0.0014(18) -0.0096(19)
C6 0.060(3) 0.048(3) 0.048(2) -0.004(2) -0.005(2) -0.009(2)
C7 0.084(4) 0.075(4) 0.057(3) 0.005(3) -0.009(3) 0.014(3)
C8 0.071(4) 0.089(4) 0.086(4) -0.001(3) -0.017(3) 0.018(3)
C9 0.059(3) 0.086(4) 0.097(4) -0.020(3) -0.008(3) 0.020(3)
C10 0.060(3) 0.065(3) 0.075(3) -0.014(3) 0.011(3) -0.007(3)
C11 0.074(3) 0.085(4) 0.047(3) -0.004(2) 0.011(2) -0.006(3)
C12 0.070(4) 0.107(4) 0.059(3) -0.027(3) 0.009(3) -0.015(3)
C13 0.072(4) 0.077(4) 0.083(4) -0.026(3) 0.003(3) -0.020(3)
C14 0.052(3) 0.066(3) 0.061(3) -0.008(2) 0.011(2) -0.009(2)
C15 0.037(2) 0.052(3) 0.051(2) -0.0023(19) -0.0009(18) 0.0078(19)
C16 0.033(2) 0.049(2) 0.044(2) -0.0005(17) 0.0023(17) 0.0058(18)
C17 0.048(3) 0.056(3) 0.059(3) 0.000(2) 0.012(2) -0.001(2)
C18 0.055(3) 0.079(3) 0.048(2) 0.000(2) 0.011(2) 0.000(3)
C19 0.062(3) 0.081(4) 0.053(3) -0.016(2) 0.008(2) -0.009(3)
C20 0.060(3) 0.063(3) 0.059(3) -0.015(2) 0.015(2) -0.016(2)
C21 0.055(3) 0.085(4) 0.061(3) 0.007(3) 0.007(2) -0.014(3)
Cl1 0.0535(7) 0.0819(9) 0.0526(7) 0.0081(6) 0.0115(5) 0.0065(6)

loop_
_atom_type_symbol
_atom_type_description
_atom_type_scat_dispersion_real
_atom_type_scat_dispersion_imag
_atom_type_scat_source
C C 0.0033 0.0016 'International Tables Vol C Tables 4.2.6.8 and 6.1.1.4'
H H 0.0000 0.0000 'International Tables Vol C Tables 4.2.6.8 and 6.1.1.4'
N N 0.0061 0.0033 'International Tables Vol C Tables 4.2.6.8 and 6.1.1.4'
O O 0.0106 0.0060 'International Tables Vol C Tables 4.2.6.8 and 6.1.1.4'
Cu Cu 0.3201 1.2651 'International Tables Vol C Tables 4.2.6.8 and 6.1.1.4'
Cl Cl 0.1484 0.1585 'International Tables Vol C Tables 4.2.6.8 and 6.1.1.4'

loop_
_geom_angle_atom_site_label_1
_geom_angle_atom_site_label_2
_geom_angle_atom_site_label_3
_geom_angle
_geom_angle_site_symmetry_1
_geom_angle_site_symmetry_3
_geom_angle_publ_flag
N4 Cu1 N1 175.31(14) . . ?
N4 Cu1 N3 80.03(14) . . ?
N1 Cu1 N3 95.96(15) . . ?
N4 Cu1 O5 91.97(16) . . ?
N1 Cu1 O5 91.21(16) . . ?
N3 Cu1 O5 162.10(14) . . ?
N4 Cu1 N2 103.53(15) . . ?
N1 Cu1 N2 79.38(15) . . ?
N3 Cu1 N2 98.58(16) . . ?
O5 Cu1 N2 98.85(17) . . ?
C1 N1 C5 119.3(4) . . ?
C1 N1 Cu1 124.2(3) . . ?
C5 N1 Cu1 116.4(3) . . ?
C10 N2 C6 117.7(4) . . ?
C10 N2 Cu1 129.4(3) . . ?
C6 N2 Cu1 112.7(3) . . ?
C15 N3 C11 116.7(4) . . ?
C15 N3 Cu1 114.6(3) . . ?
C11 N3 Cu1 128.6(3) . . ?
C20 N4 C16 118.8(4) . . ?
C20 N4 Cu1 125.4(3) . . ?
C16 N4 Cu1 115.5(3) . . ?
C21 O5 Cu1 100.8(4) . . ?
N1 C1 C2 122.5(5) . . ?
N1 C1 H1 118.7 . . ?
C2 C1 H1 118.7 . . ?
C1 C2 C3 119.3(5) . . ?
C1 C2 H2 120.3 . . ?
C3 C2 H2 120.3 . . ?
C2 C3 C4 119.3(5) . . ?
C2 C3 H3 120.3 . . ?
C4 C3 H3 120.3 . . ?
C3 C4 C5 119.4(5) . . ?
C3 C4 H4 120.3 . . ?
C5 C4 H4 120.3 . . ?
N1 C5 C4 120.0(4) . . ?
N1 C5 C6 116.4(4) . . ?
C4 C5 C6 123.5(4) . . ?
N2 C6 C7 121.8(5) . . ?
N2 C6 C5 114.8(4) . . ?
C7 C6 C5 123.4(4) . . ?
C8 C7 C6 119.2(5) . . ?
C8 C7 H7 120.4 . . ?
C6 C7 H7 120.4 . . ?
C9 C8 C7 119.6(5) . . ?
C9 C8 H8 120.2 . . ?
C7 C8 H8 120.2 . . ?
C8 C9 C10 118.7(5) . . ?
C8 C9 H9 120.6 . . ?
C10 C9 H9 120.6 . . ?
N2 C10 C9 122.9(5) . . ?
N2 C10 H10 118.5 . . ?
C9 C10 H10 118.5 . . ?
N3 C11 C12 123.9(4) . . ?
N3 C11 H11 118.1 . . ?
C12 C11 H11 118.1 . . ?
C11 C12 C13 118.8(5) . . ?
C11 C12 H12 120.6 . . ?
C13 C12 H12 120.6 . . ?
C12 C13 C14 118.7(5) . . ?
C12 C13 H13 120.6 . . ?
C14 C13 H13 120.6 . . ?
C15 C14 C13 118.5(4) . . ?
C15 C14 H14 120.7 . . ?
C13 C14 H14 120.7 . . ?
N3 C15 C14 123.4(4) . . ?
N3 C15 C16 113.3(4) . . ?
C14 C15 C16 123.2(4) . . ?
N4 C16 C17 121.3(4) . . ?
N4 C16 C15 115.8(3) . . ?
C17 C16 C15 122.9(4) . . ?
C18 C17 C16 118.9(4) . . ?
C18 C17 H17 120.5 . . ?
C16 C17 H17 120.5 . . ?
C17 C18 C19 119.2(4) . . ?
C17 C18 H18 120.4 . . ?
C19 C18 H18 120.4 . . ?
C20 C19 C18 118.9(4) . . ?
C20 C19 H19 120.5 . . ?
C18 C19 H19 120.5 . . ?
N4 C20 C19 122.8(4) . . ?
N4 C20 H20 118.6 . . ?
C19 C20 H20 118.6 . . ?
O6 C21 O5 124.1(6) . . ?
O6 C21 H21 118.0 . . ?
O5 C21 H21 118.0 . . ?
O4 Cl1 O3 107.0(8) . . ?
O4 Cl1 O1 110.9(6) . . ?
O3 Cl1 O1 110.0(5) . . ?
O4 Cl1 O2 104.9(5) . . ?
O3 Cl1 O2 109.4(5) . . ?
O1 Cl1 O2 114.3(4) . . ?

loop_
_geom_bond_atom_site_label_1
_geom_bond_atom_site_label_2
_geom_bond_distance
_geom_bond_site_symmetry_2
_geom_bond_publ_flag
Cu1 N4 1.992(4) . ?
Cu1 N1 1.994(4) . ?
Cu1 N3 2.067(4) . ?
Cu1 O5 2.139(5) . ?
Cu1 N2 2.139(4) . ?
N1 C1 1.328(6) . ?
N1 C5 1.352(5) . ?
N2 C10 1.333(6) . ?
N2 C6 1.350(5) . ?
N3 C15 1.344(5) . ?
N3 C11 1.344(6) . ?
N4 C20 1.340(5) . ?
N4 C16 1.341(5) . ?
O1 Cl1 1.360(5) . ?
O2 Cl1 1.381(5) . ?
O3 Cl1 1.287(7) . ?
O4 Cl1 1.280(7) . ?
O5 C21 1.224(6) . ?
O6 C21 1.210(6) . ?
C1 C2 1.357(7) . ?
C1 H1 0.9300 . ?
C2 C3 1.357(8) . ?
C2 H2 0.9300 . ?
C3 C4 1.374(7) . ?
C3 H3 0.9300 . ?
C4 C5 1.386(6) . ?
C4 H4 0.9300 . ?
C5 C6 1.471(6) . ?
C6 C7 1.371(6) . ?
C7 C8 1.365(7) . ?
C7 H7 0.9300 . ?
C8 C9 1.362(8) . ?
C8 H8 0.9300 . ?
C9 C10 1.370(7) . ?
C9 H9 0.9300 . ?
C10 H10 0.9300 . ?
C11 C12 1.355(7) . ?
C11 H11 0.9300 . ?
C12 C13 1.380(7) . ?
C12 H12 0.9300 . ?
C13 C14 1.388(6) . ?
C13 H13 0.9300 . ?
C14 C15 1.365(6) . ?
C14 H14 0.9300 . ?
C15 C16 1.489(5) . ?
C16 C17 1.389(5) . ?
C17 C18 1.372(6) . ?
C17 H17 0.9300 . ?
C18 C19 1.383(7) . ?
C18 H18 0.9300 . ?
C19 C20 1.355(6) . ?
C19 H19 0.9300 . ?
C20 H20 0.9300 . ?
C21 H21 0.9300 . ?

loop_
_geom_torsion_atom_site_label_1
_geom_torsion_atom_site_label_2
_geom_torsion_atom_site_label_3
_geom_torsion_atom_site_label_4
_geom_torsion
_geom_torsion_site_symmetry_1
_geom_torsion_site_symmetry_2
_geom_torsion_site_symmetry_3
_geom_torsion_site_symmetry_4
_geom_torsion_publ_flag
N4 Cu1 N1 C1 -51.0(18) . . . . ?
N3 Cu1 N1 C1 -82.0(4) . . . . ?
O5 Cu1 N1 C1 81.6(4) . . . . ?
N2 Cu1 N1 C1 -179.7(4) . . . . ?
N4 Cu1 N1 C5 132.2(16) . . . . ?
N3 Cu1 N1 C5 101.2(3) . . . . ?
O5 Cu1 N1 C5 -95.2(3) . . . . ?
N2 Cu1 N1 C5 3.6(3) . . . . ?
N4 Cu1 N2 C10 -1.0(4) . . . . ?
N1 Cu1 N2 C10 175.2(4) . . . . ?
N3 Cu1 N2 C10 80.7(4) . . . . ?
O5 Cu1 N2 C10 -95.2(4) . . . . ?
N4 Cu1 N2 C6 -176.2(3) . . . . ?
N1 Cu1 N2 C6 0.1(3) . . . . ?
N3 Cu1 N2 C6 -94.4(3) . . . . ?
O5 Cu1 N2 C6 89.6(3) . . . . ?
N4 Cu1 N3 C15 -2.3(3) . . . . ?
N1 Cu1 N3 C15 175.2(3) . . . . ?
O5 Cu1 N3 C15 62.2(5) . . . . ?
N2 Cu1 N3 C15 -104.6(3) . . . . ?
N4 Cu1 N3 C11 172.3(4) . . . . ?
N1 Cu1 N3 C11 -10.2(4) . . . . ?
O5 Cu1 N3 C11 -123.2(5) . . . . ?
N2 Cu1 N3 C11 69.9(4) . . . . ?
N1 Cu1 N4 C20 148.5(16) . . . . ?
N3 Cu1 N4 C20 179.8(4) . . . . ?
O5 Cu1 N4 C20 16.0(4) . . . . ?
N2 Cu1 N4 C20 -83.6(4) . . . . ?
N1 Cu1 N4 C16 -24.3(18) . . . . ?
N3 Cu1 N4 C16 7.1(3) . . . . ?
O5 Cu1 N4 C16 -156.8(3) . . . . ?
N2 Cu1 N4 C16 103.6(3) . . . . ?
N4 Cu1 O5 C21 88.4(3) . . . . ?
N1 Cu1 O5 C21 -88.1(3) . . . . ?
N3 Cu1 O5 C21 25.6(6) . . . . ?
N2 Cu1 O5 C21 -167.5(3) . . . . ?
C5 N1 C1 C2 -0.2(8) . . . . ?
Cu1 N1 C1 C2 -176.9(4) . . . . ?
N1 C1 C2 C3 3.0(9) . . . . ?
C1 C2 C3 C4 -3.6(9) . . . . ?
C2 C3 C4 C5 1.7(8) . . . . ?
C1 N1 C5 C4 -1.8(6) . . . . ?
Cu1 N1 C5 C4 175.2(3) . . . . ?
C1 N1 C5 C6 176.5(4) . . . . ?
Cu1 N1 C5 C6 -6.5(5) . . . . ?
C3 C4 C5 N1 1.0(7) . . . . ?
C3 C4 C5 C6 -177.1(5) . . . . ?
C10 N2 C6 C7 -0.6(7) . . . . ?
Cu1 N2 C6 C7 175.2(4) . . . . ?
C10 N2 C6 C5 -179.1(4) . . . . ?
Cu1 N2 C6 C5 -3.3(4) . . . . ?
N1 C5 C6 N2 6.5(5) . . . . ?
C4 C5 C6 N2 -175.3(4) . . . . ?
N1 C5 C6 C7 -172.0(4) . . . . ?
C4 C5 C6 C7 6.2(7) . . . . ?
N2 C6 C7 C8 1.2(8) . . . . ?
C5 C6 C7 C8 179.6(5) . . . . ?
C6 C7 C8 C9 -1.4(9) . . . . ?
C7 C8 C9 C10 1.2(9) . . . . ?
C6 N2 C10 C9 0.3(7) . . . . ?
Cu1 N2 C10 C9 -174.6(4) . . . . ?
C8 C9 C10 N2 -0.6(8) . . . . ?
C15 N3 C11 C12 0.1(7) . . . . ?
Cu1 N3 C11 C12 -174.4(4) . . . . ?
N3 C11 C12 C13 -1.0(9) . . . . ?
C11 C12 C13 C14 0.9(8) . . . . ?
C12 C13 C14 C15 0.1(8) . . . . ?
C11 N3 C15 C14 1.0(6) . . . . ?
Cu1 N3 C15 C14 176.2(3) . . . . ?
C11 N3 C15 C16 -177.6(4) . . . . ?
Cu1 N3 C15 C16 -2.3(4) . . . . ?
C13 C14 C15 N3 -1.0(7) . . . . ?
C13 C14 C15 C16 177.4(4) . . . . ?
C20 N4 C16 C17 -3.5(6) . . . . ?
Cu1 N4 C16 C17 169.8(3) . . . . ?
C20 N4 C16 C15 176.3(4) . . . . ?
Cu1 N4 C16 C15 -10.4(4) . . . . ?
N3 C15 C16 N4 8.3(5) . . . . ?
C14 C15 C16 N4 -170.2(4) . . . . ?
N3 C15 C16 C17 -172.0(4) . . . . ?
C14 C15 C16 C17 9.5(6) . . . . ?
N4 C16 C17 C18 2.2(6) . . . . ?
C15 C16 C17 C18 -177.5(4) . . . . ?
C16 C17 C18 C19 0.4(7) . . . . ?
C17 C18 C19 C20 -1.7(8) . . . . ?
C16 N4 C20 C19 2.1(7) . . . . ?
Cu1 N4 C20 C19 -170.5(4) . . . . ?
C18 C19 C20 N4 0.4(8) . . . . ?
Cu1 O5 C21 O6 1.1(6) . . . . ?
